data_7154979
loop_
_publ_author_name
'Cornaggia, Claudio'
'Gundala, Sivaji'
'Manoni, Francesco'
'Gopalasetty, Nagaraju'
'Connon, Stephen J.'

_publ_section_title
;
 Catalytic formal cycloadditions between anhydrides and ketones: excellent
 enantio and diastereocontrol, controllable decarboxylation and the
 formation of adjacent quaternary stereocentres.
;
_journal_issue 11
_journal_name_full 'Organic &amp; biomolecular chemistry'
_journal_page_first 3040
_journal_page_last 3046
_journal_paper_doi 10.1039/c6ob00089d
_journal_volume 14
_journal_year 2016
_chemical_formula_sum 'C18 H13 F3 O4'
_chemical_formula_weight 350.28
_chemical_name_systematic '3 R ,4 R )-Methyl 1-oxo-3-phenyl-3-(trifluoromethyl)isochrom an-4-carboxylate'
_space_group_IT_number 169
_symmetry_space_group_name_Hall 'P 61'
_symmetry_space_group_name_H-M 'P 61'
_atom_sites_solution_hydrogens geom
_atom_sites_solution_primary direct
_atom_sites_solution_secondary difmap
_audit_creation_method SHELXL-97
_audit_update_record
;
2016-01-12 deposited with the CCDC.
2016-02-18 downloaded from the CCDC.
;
_cell_angle_alpha 90.00
_cell_angle_beta 90.00
_cell_angle_gamma 120.00
_cell_formula_units_Z 6
_cell_length_a 9.0807(3)
_cell_length_b 9.0807(3)
_cell_length_c 33.7042(11)
_cell_measurement_temperature 100(2)
_cell_volume 2406.87(14)
_computing_structure_refinement 'SHELXL-97 (Sheldrick, 2008)'
_computing_structure_solution 'SHELXS-97 (Sheldrick, 2008)'
_diffrn_ambient_temperature 100(2)
_diffrn_measured_fraction_theta_full 0.988
_diffrn_measured_fraction_theta_max 0.988
_diffrn_radiation_monochromator graphite
_diffrn_radiation_source 'fine-focus sealed tube'
_diffrn_radiation_type CuK\a
_diffrn_radiation_wavelength 1.54178
_diffrn_reflns_av_R_equivalents 0.0269
_diffrn_reflns_av_sigmaI/netI 0.0271
_diffrn_reflns_limit_h_max 10
_diffrn_reflns_limit_h_min -10
_diffrn_reflns_limit_k_max 10
_diffrn_reflns_limit_k_min -10
_diffrn_reflns_limit_l_max 28
_diffrn_reflns_limit_l_min -39
_diffrn_reflns_number 16841
_diffrn_reflns_theta_full 66.55
_diffrn_reflns_theta_max 66.55
_diffrn_reflns_theta_min 5.63
_exptl_absorpt_coefficient_mu 1.081
_exptl_crystal_density_diffrn 1.450
_exptl_crystal_density_method 'not measured'
_exptl_crystal_F_000 1080
_refine_diff_density_max 0.178
_refine_diff_density_min -0.134
_refine_diff_density_rms 0.032
_refine_ls_abs_structure_details 'Flack H D (1983), Acta Cryst. A39, 876-881'
_refine_ls_abs_structure_Flack 0.07(7)
_refine_ls_extinction_coef 0.0014(3)
_refine_ls_extinction_expression Fc^*^=kFc[1+0.001xFc^2^\l^3^/sin(2\q)]^-1/4^
_refine_ls_extinction_method SHELXL
_refine_ls_goodness_of_fit_ref 1.463
_refine_ls_hydrogen_treatment mixed
_refine_ls_matrix_type full
_refine_ls_number_parameters 228
_refine_ls_number_reflns 2290
_refine_ls_number_restraints 69
_refine_ls_restrained_S_all 1.440
_refine_ls_R_factor_all 0.0228
_refine_ls_R_factor_gt 0.0228
_refine_ls_shift/su_max 0.001
_refine_ls_shift/su_mean 0.000
_refine_ls_structure_factor_coef Fsqd
_refine_ls_weighting_details 'calc w=1/[\s^2^(Fo^2^)+(0.0414P)^2^+0.0000P] where P=(Fo^2^+2Fc^2^)/3'
_refine_ls_weighting_scheme calc
_refine_ls_wR_factor_gt 0.0674
_refine_ls_wR_factor_ref 0.0674
_reflns_number_gt 2288
_reflns_number_total 2290
_reflns_threshold_expression >2sigma(I)
_cod_data_source_file c6ob00089d2.cif
_cod_data_source_block cu_cc1vket44_0m_a
_cod_depositor_comments 'Adding full bibliography for 7154979--7154981.cif.'
_cod_database_code 7154979

loop_
_symmetry_equiv_pos_as_xyz
'x, y, z'
'-y, x-y, z+1/3'
'-x+y, -x, z+2/3'
'-x, -y, z+1/2'
'y, -x+y, z+5/6'
'x-y, x, z+1/6'

loop_
_atom_site_label
_atom_site_type_symbol
_atom_site_fract_x
_atom_site_fract_y
_atom_site_fract_z
_atom_site_U_iso_or_equiv
_atom_site_adp_type
_atom_site_occupancy
_atom_site_symmetry_multiplicity
_atom_site_calc_flag
_atom_site_refinement_flags
F001 F 0.52612(11) 1.11140(10) 0.11101(3) 0.0274(2) Uani 1 1 d U
F002 F 0.28089(10) 0.97184(10) 0.08346(3) 0.0280(2) Uani 1 1 d U
O003 O 0.45502(10) 0.80670(10) 0.08091(3) 0.0167(2) Uani 1 1 d U
O10 O 0.43167(11) 0.55818(11) 0.09233(3) 0.0225(2) Uani 1 1 d U
O005 O 0.16726(12) 0.89306(11) 0.00215(3) 0.0237(2) Uani 1 1 d U
F006 F 0.48024(13) 1.19253(10) 0.05426(3) 0.0351(2) Uani 1 1 d U
O007 O 0.14369(11) 0.65994(12) 0.03160(3) 0.0218(2) Uani 1 1 d U
C008 C 0.45606(13) 0.66438(15) 0.06791(4) 0.0162(3) Uani 1 1 d U
C009 C 0.22880(14) 0.79779(15) 0.01703(4) 0.0165(3) Uani 1 1 d U
C00A C 0.47254(13) 0.76261(14) -0.00208(4) 0.0153(3) Uani 1 1 d U
C00B C 0.70381(15) 1.04914(14) 0.05141(4) 0.0188(3) Uani 1 1 d U
C00C C 0.48618(14) 0.65395(15) 0.02511(4) 0.0168(3) Uani 1 1 d U
C00D C 0.44831(19) 1.05694(16) 0.07604(5) 0.0227(3) Uani 1 1 d U
C00E C 0.49727(15) 0.74763(16) -0.04213(4) 0.0201(3) Uani 1 1 d U
H00E H 0.4901 0.8225 -0.0607 0.024 Uiso 1 1 calc R
C00F C 0.50925(15) 0.94837(14) 0.05421(4) 0.0161(3) Uani 1 1 d U
C00G C 0.42285(14) 0.88794(13) 0.01331(4) 0.0155(3) Uani 1 1 d U
H00G H 0.4639 0.9867 -0.0052 0.019 Uiso 1 1 calc R
C00H C 0.52259(16) 0.52989(15) 0.01193(5) 0.0232(3) Uani 1 1 d U
H00H H 0.5317 0.4560 0.0305 0.028 Uiso 1 1 calc R
C00I C 0.80052(17) 1.02688(16) 0.08017(5) 0.0235(3) Uani 1 1 d U
H00I H 0.7457 0.9453 0.1006 0.028 Uiso 1 1 calc R
C00J C 0.54531(18) 0.51476(17) -0.02797(5) 0.0279(3) Uani 1 1 d U
H00J H 0.5697 0.4300 -0.0369 0.033 Uiso 1 1 calc R
C00K C 0.53267(16) 0.62277(17) -0.05518(5) 0.0256(3) Uani 1 1 d U
H00K H 0.5481 0.6117 -0.0827 0.031 Uiso 1 1 calc R
C00L C 0.97745(19) 1.12353(19) 0.07924(5) 0.0322(4) Uani 1 1 d U
H00L H 1.0429 1.1084 0.0991 0.039 Uiso 1 1 calc R
C00M C 0.78528(18) 1.16866(16) 0.02143(5) 0.0266(3) Uani 1 1 d U
H00M H 0.7203 1.1848 0.0016 0.032 Uiso 1 1 calc R
C00N C 1.05722(18) 1.24118(19) 0.04943(6) 0.0348(4) Uani 1 1 d U
H00N H 1.1778 1.3065 0.0486 0.042 Uiso 1 1 calc R
C00O C 0.9617(2) 1.26415(18) 0.02065(5) 0.0343(4) Uani 1 1 d U
H00O H 1.0172 1.3457 0.0002 0.041 Uiso 1 1 calc R
C00P C -0.01415(19) 0.8218(2) 0.00740(5) 0.0326(3) Uani 1 1 d U
H00A H -0.0748 0.7111 -0.0059 0.049 Uiso 1 1 calc R
H00B H -0.0490 0.8987 -0.0041 0.049 Uiso 1 1 calc R
H00C H -0.0414 0.8072 0.0358 0.049 Uiso 1 1 calc R

loop_
_atom_site_aniso_label
_atom_site_aniso_U_11
_atom_site_aniso_U_22
_atom_site_aniso_U_33
_atom_site_aniso_U_23
_atom_site_aniso_U_13
_atom_site_aniso_U_12
F001 0.0409(4) 0.0284(4) 0.0143(5) -0.0083(3) -0.0031(4) 0.0184(3)
F002 0.0334(4) 0.0382(4) 0.0208(5) -0.0079(3) -0.0002(3) 0.0242(4)
O003 0.0226(4) 0.0153(4) 0.0110(5) 0.0023(3) 0.0021(3) 0.0087(3)
O10 0.0259(4) 0.0203(4) 0.0194(5) 0.0056(4) -0.0021(4) 0.0102(3)
O005 0.0264(5) 0.0308(4) 0.0204(6) 0.0024(4) -0.0016(4) 0.0191(4)
F006 0.0659(6) 0.0259(4) 0.0245(5) 0.0015(3) 0.0010(4) 0.0313(4)
O007 0.0226(4) 0.0236(4) 0.0182(5) 0.0012(4) 0.0043(4) 0.0107(4)
C008 0.0153(5) 0.0143(5) 0.0163(7) 0.0017(5) -0.0020(5) 0.0055(4)
C009 0.0222(6) 0.0218(5) 0.0091(6) -0.0029(5) -0.0005(5) 0.0137(5)
C00A 0.0140(5) 0.0141(5) 0.0154(7) -0.0006(5) 0.0006(4) 0.0053(4)
C00B 0.0237(6) 0.0142(5) 0.0141(7) -0.0023(5) 0.0008(5) 0.0062(4)
C00C 0.0149(5) 0.0147(5) 0.0191(7) 0.0007(5) -0.0004(5) 0.0061(4)
C00D 0.0377(6) 0.0225(5) 0.0121(7) -0.0026(5) -0.0035(5) 0.0181(5)
C00E 0.0209(5) 0.0201(6) 0.0169(7) -0.0006(5) 0.0007(5) 0.0085(4)
C00F 0.0246(5) 0.0140(5) 0.0090(7) 0.0016(4) 0.0015(5) 0.0091(4)
C00G 0.0195(5) 0.0167(5) 0.0108(6) 0.0000(4) 0.0004(4) 0.0095(4)
C00H 0.0229(6) 0.0196(5) 0.0301(9) -0.0008(5) 0.0009(5) 0.0128(5)
C00I 0.0273(6) 0.0222(6) 0.0166(8) -0.0001(5) -0.0002(5) 0.0090(5)
C00J 0.0279(6) 0.0240(6) 0.0347(9) -0.0082(6) 0.0029(6) 0.0152(5)
C00K 0.0249(6) 0.0278(6) 0.0214(8) -0.0075(6) 0.0032(5) 0.0111(5)
C00L 0.0266(6) 0.0336(7) 0.0296(9) -0.0032(6) -0.0056(6) 0.0100(5)
C00M 0.0341(7) 0.0162(5) 0.0177(8) 0.0016(5) -0.0008(6) 0.0036(5)
C00N 0.0255(6) 0.0284(7) 0.0310(10) -0.0077(7) 0.0006(6) -0.0012(5)
C00O 0.0368(7) 0.0231(6) 0.0210(9) 0.0002(6) 0.0044(6) -0.0014(5)
C00P 0.0313(7) 0.0512(8) 0.0269(9) 0.0021(7) 0.0000(6) 0.0295(7)

loop_
_atom_type_symbol
_atom_type_description
_atom_type_scat_dispersion_real
_atom_type_scat_dispersion_imag
_atom_type_scat_source
C C 0.0181 0.0091 'International Tables Vol C Tables 4.2.6.8 and 6.1.1.4'
H H 0.0000 0.0000 'International Tables Vol C Tables 4.2.6.8 and 6.1.1.4'
O O 0.0492 0.0322 'International Tables Vol C Tables 4.2.6.8 and 6.1.1.4'
F F 0.0727 0.0534 'International Tables Vol C Tables 4.2.6.8 and 6.1.1.4'

loop_
_geom_angle_atom_site_label_1
_geom_angle_atom_site_label_2
_geom_angle_atom_site_label_3
_geom_angle
C008 O003 C00F 118.84(10)
C009 O005 C00P 114.46(11)
O10 C008 O003 116.94(13)
O10 C008 C00C 125.61(12)
O003 C008 C00C 117.45(11)
O007 C009 O005 124.61(11)
O007 C009 C00G 124.05(11)
O005 C009 C00G 111.33(10)
C00E C00A C00C 119.58(11)
C00E C00A C00G 122.17(11)
C00C C00A C00G 118.19(12)
C00I C00B C00M 119.41(12)
C00I C00B C00F 119.60(12)
C00M C00B C00F 120.92(13)
C00H C00C C00A 120.13(13)
C00H C00C C008 119.18(12)
C00A C00C C008 120.65(11)
F006 C00D F001 108.24(10)
F006 C00D F002 107.17(11)
F001 C00D F002 106.64(12)
F006 C00D C00F 110.27(12)
F001 C00D C00F 111.49(11)
F002 C00D C00F 112.81(10)
C00A C00E C00K 120.08(13)
O003 C00F C00B 110.42(10)
O003 C00F C00D 101.63(10)
C00B C00F C00D 108.87(10)
O003 C00F C00G 110.75(9)
C00B C00F C00G 112.72(11)
C00D C00F C00G 111.90(10)
C00A C00G C009 108.82(9)
C00A C00G C00F 106.51(10)
C009 C00G C00F 111.15(11)
C00J C00H C00C 119.92(13)
C00B C00I C00L 120.42(13)
C00H C00J C00K 120.31(12)
C00J C00K C00E 119.98(14)
C00N C00L C00I 119.87(16)
C00O C00M C00B 119.81(14)
C00L C00N C00O 120.07(14)
C00N C00O C00M 120.42(14)

loop_
_geom_bond_atom_site_label_1
_geom_bond_atom_site_label_2
_geom_bond_distance
F001 C00D 1.3355(19)
F002 C00D 1.3402(18)
O003 C008 1.3692(16)
O003 C00F 1.4402(15)
O10 C008 1.2012(17)
O005 C009 1.3400(16)
O005 C00P 1.4483(17)
F006 C00D 1.3347(17)
O007 C009 1.1991(16)
C008 C00C 1.480(2)
C009 C00G 1.5325(15)
C00A C00E 1.3861(19)
C00A C00C 1.3968(19)
C00A C00G 1.5104(16)
C00B C00I 1.389(2)
C00B C00M 1.3940(19)
C00B C00F 1.5333(16)
C00C C00H 1.3957(18)
C00D C00F 1.5379(17)
C00E C00K 1.395(2)
C00F C00G 1.5447(18)
C00H C00J 1.378(2)
C00I C00L 1.394(2)
C00J C00K 1.389(2)
C00L C00N 1.379(3)
C00M C00O 1.389(2)
C00N C00O 1.385(3)

loop_
_geom_torsion_atom_site_label_1
_geom_torsion_atom_site_label_2
_geom_torsion_atom_site_label_3
_geom_torsion_atom_site_label_4
_geom_torsion
C00F O003 C008 O10 170.54(10)
C00F O003 C008 C00C -9.75(13)
C00P O005 C009 O007 4.2(2)
C00P O005 C009 C00G -175.46(12)
C00E C00A C00C C00H -0.72(18)
C00G C00A C00C C00H 176.48(10)
C00E C00A C00C C008 -178.43(10)
C00G C00A C00C C008 -1.23(15)
O10 C008 C00C C00H -13.24(17)
O003 C008 C00C C00H 167.08(10)
O10 C008 C00C C00A 164.50(12)
O003 C008 C00C C00A -15.19(15)
C00C C00A C00E C00K 1.09(18)
C00G C00A C00E C00K -175.99(10)
C008 O003 C00F C00B -77.74(12)
C008 O003 C00F C00D 166.86(9)
C008 O003 C00F C00G 47.83(13)
C00I C00B C00F O003 -16.86(16)
C00M C00B C00F O003 166.13(12)
C00I C00B C00F C00D 93.91(13)
C00M C00B C00F C00D -83.10(16)
C00I C00B C00F C00G -141.31(12)
C00M C00B C00F C00G 41.68(15)
F006 C00D C00F O003 -176.71(10)
F001 C00D C00F O003 63.02(13)
F002 C00D C00F O003 -56.94(14)
F006 C00D C00F C00B 66.75(14)
F001 C00D C00F C00B -53.51(15)
F002 C00D C00F C00B -173.47(12)
F006 C00D C00F C00G -58.51(14)
F001 C00D C00F C00G -178.77(10)
F002 C00D C00F C00G 61.27(15)
C00E C00A C00G C009 93.94(14)
C00C C00A C00G C009 -83.19(13)
C00E C00A C00G C00F -146.16(11)
C00C C00A C00G C00F 36.72(13)
O007 C009 C00G C00A 45.77(18)
O005 C009 C00G C00A -134.57(12)
O007 C009 C00G C00F -71.21(15)
O005 C009 C00G C00F 108.45(12)
O003 C00F C00G C00A -59.02(12)
C00B C00F C00G C00A 65.25(12)
C00D C00F C00G C00A -171.65(10)
O003 C00F C00G C009 59.36(12)
C00B C00F C00G C009 -176.37(9)
C00D C00F C00G C009 -53.27(13)
C00A C00C C00H C00J 0.08(18)
C008 C00C C00H C00J 177.82(11)
C00M C00B C00I C00L 0.3(2)
C00F C00B C00I C00L -176.77(13)
C00C C00H C00J C00K 0.20(19)
C00H C00J C00K C00E 0.2(2)
C00A C00E C00K C00J -0.82(19)
C00B C00I C00L C00N -0.5(2)
C00I C00B C00M C00O -0.1(2)
C00F C00B C00M C00O 176.92(13)
C00I C00L C00N C00O 0.5(2)
C00L C00N C00O C00M -0.3(2)
C00B C00M C00O C00N 0.1(2)
